data_7054336
loop_
_publ_author_name
'Singh, Vikram'
'Kumar, Vinod'
'Gupta, Ajit N.'
'Drew, Michael G. B.'
'Singh, Nanhai'

_publ_section_title
;
 Effect of pyridyl substituents leading to the formation of green
 luminescent mercury(ii) coordination polymers, zinc(ii) dimers and a
 monomer
;
_journal_issue 8
_journal_name_full 'New Journal of Chemistry'
_journal_page_first 3737
_journal_paper_doi 10.1039/C4NJ00435C
_journal_volume 38
_journal_year 2014
_chemical_formula_sum 'C28 H30 N4 S4 Zn'
_chemical_formula_weight 616.17
_chemical_name_systematic
;
 ?
;
_space_group_IT_number 2
_symmetry_cell_setting triclinic
_symmetry_space_group_name_Hall '-P 1'
_symmetry_space_group_name_H-M 'P -1'
_atom_sites_solution_hydrogens geom
_atom_sites_solution_primary direct
_atom_sites_solution_secondary difmap
_audit_creation_method SHELXL-97
_cell_angle_alpha 67.026(16)
_cell_angle_beta 81.671(17)
_cell_angle_gamma 84.999(15)
_cell_formula_units_Z 2
_cell_length_a 10.751(2)
_cell_length_b 7.834(3)
_cell_length_c 18.396(3)
_cell_measurement_reflns_used 8420
_cell_measurement_temperature 293(2)
_cell_measurement_theta_max 27.50
_cell_measurement_theta_min 2.42
_cell_volume 1410.6(7)
_computing_cell_refinement 'Crysalis, Oxford Diffraction'
_computing_data_collection 'Crysalis, Oxford Diffraction'
_computing_data_reduction 'Crysalis, Oxford Diffraction'
_computing_molecular_graphics PLATON(Spek,2004)
_computing_publication_material 'SHELXL-97, PLATON'
_computing_structure_refinement 'SHELXL-97 (Sheldrick, 1997)'
_computing_structure_solution 'SHELXS-97 (Sheldrick, 1997)'
_diffrn_ambient_temperature 293(2)
_diffrn_measured_fraction_theta_full 0.986
_diffrn_measured_fraction_theta_max 0.986
_diffrn_measurement_device 'Oxford Diffaction X-Calibur System'
_diffrn_measurement_device_type 'CCD diffractometer'
_diffrn_measurement_method '321 frames, counting time 10 s.'
_diffrn_radiation_monochromator graphite
_diffrn_radiation_source 'fine-focus sealed tube'
_diffrn_radiation_type MoK\a
_diffrn_radiation_wavelength 0.71073
_diffrn_reflns_av_R_equivalents 0.0410
_diffrn_reflns_av_unetI/netI 0.1542
_diffrn_reflns_limit_h_max 12
_diffrn_reflns_limit_h_min -9
_diffrn_reflns_limit_k_max 8
_diffrn_reflns_limit_k_min -9
_diffrn_reflns_limit_l_max 21
_diffrn_reflns_limit_l_min -21
_diffrn_reflns_number 6870
_diffrn_reflns_theta_full 25.00
_diffrn_reflns_theta_max 25.00
_diffrn_reflns_theta_min 2.42
_diffrn_standards_decay_% n/a
_diffrn_standards_interval_count n/a
_diffrn_standards_interval_time n/a
_diffrn_standards_number n/a
_exptl_absorpt_coefficient_mu 1.192
_exptl_absorpt_correction_T_max 1.000
_exptl_absorpt_correction_T_min 0.903
_exptl_absorpt_correction_type empirical
_exptl_absorpt_process_details 'ABSPACK, Oxford Diffraction Ltd'
_exptl_crystal_colour white
_exptl_crystal_density_diffrn 1.451
_exptl_crystal_density_method 'not measured'
_exptl_crystal_description needle
_exptl_crystal_F_000 640
_exptl_crystal_size_max 0.28
_exptl_crystal_size_mid 0.08
_exptl_crystal_size_min 0.06
_refine_diff_density_max 1.602
_refine_diff_density_min -0.430
_refine_diff_density_rms 0.167
_refine_ls_extinction_method none
_refine_ls_goodness_of_fit_ref 1.048
_refine_ls_hydrogen_treatment constr
_refine_ls_matrix_type full
_refine_ls_number_parameters 336
_refine_ls_number_reflns 4894
_refine_ls_number_restraints 0
_refine_ls_restrained_S_all 1.048
_refine_ls_R_factor_all 0.1156
_refine_ls_R_factor_gt 0.0815
_refine_ls_shift/su_max 0.000
_refine_ls_shift/su_mean 0.000
_refine_ls_structure_factor_coef Fsqd
_refine_ls_weighting_details
;
  w=1/[\s^2^(Fo^2^)+(0.0998P)^2^+0.0000P] where P=(Fo^2^+2Fc^2^)/3
;
_refine_ls_weighting_scheme calc
_refine_ls_wR_factor_gt 0.2214
_refine_ls_wR_factor_ref 0.2441
_reflns_number_gt 2948
_reflns_number_total 4894
_reflns_threshold_expression >2sigma(I)
_cod_duplicate_entry 7054228
_cod_data_source_file c4nj00435c2.cif
_cod_data_source_block 10
_cod_original_cell_volume 1410.6(6)
_cod_original_sg_symbol_H-M P-1
_cod_database_code 7054336

loop_
_symmetry_equiv_pos_as_xyz
'x, y, z'
'-x, -y, -z'

loop_
_atom_site_label
_atom_site_type_symbol
_atom_site_fract_x
_atom_site_fract_y
_atom_site_fract_z
_atom_site_U_iso_or_equiv
_atom_site_adp_type
_atom_site_occupancy
_atom_site_symmetry_multiplicity
_atom_site_calc_flag
_atom_site_refinement_flags
Zn1 Zn 0.74268(8) 0.49641(12) 0.49398(6) 0.0347(3) Uani 1 1 d .
S11 S 0.6956(2) 0.6517(3) 0.36369(13) 0.0383(6) Uani 1 1 d .
S13 S 0.76011(19) 0.2565(3) 0.44618(12) 0.0335(5) Uani 1 1 d .
C12 C 0.7159(6) 0.4318(10) 0.3616(4) 0.0248(16) Uani 1 1 d .
N14 N 0.6993(5) 0.4027(8) 0.2974(4) 0.0271(14) Uani 1 1 d .
C71 C 0.7332(7) 0.2228(10) 0.2911(5) 0.0318(18) Uani 1 1 d .
H71A H 0.7542 0.1351 0.3424 0.038 Uiso 1 1 calc R
H71B H 0.8082 0.2369 0.2532 0.038 Uiso 1 1 calc R
C72 C 0.6326(7) 0.1411(10) 0.2659(5) 0.036(2) Uani 1 1 d .
C73 C 0.6289(9) 0.1247(12) 0.1951(6) 0.046(2) Uani 1 1 d .
H73 H 0.6887 0.1694 0.1508 0.056 Uiso 1 1 calc R
C74 C 0.5226(8) 0.0316(12) 0.1988(6) 0.043(2) Uani 1 1 d .
H74 H 0.4979 0.0058 0.1579 0.052 Uiso 1 1 calc R
C75 C 0.4618(9) -0.0146(12) 0.2731(7) 0.053(3) Uani 1 1 d .
H75 H 0.3880 -0.0797 0.2930 0.063 Uiso 1 1 calc R
N76 N 0.5309(6) 0.0540(9) 0.3150(4) 0.0407(18) Uani 1 1 d .
C761 C 0.5028(9) 0.0195(13) 0.3972(6) 0.057(3) Uani 1 1 d .
H76A H 0.5792 -0.0116 0.4216 0.086 Uiso 1 1 calc R
H76B H 0.4468 -0.0817 0.4220 0.086 Uiso 1 1 calc R
H76C H 0.4636 0.1286 0.4035 0.086 Uiso 1 1 calc R
C51 C 0.6566(7) 0.5525(10) 0.2261(4) 0.0301(18) Uani 1 1 d .
H51A H 0.6264 0.6579 0.2397 0.036 Uiso 1 1 calc R
H51B H 0.5863 0.5095 0.2109 0.036 Uiso 1 1 calc R
C52 C 0.7560(7) 0.6160(11) 0.1559(5) 0.0334(19) Uani 1 1 d .
C53 C 0.7495(8) 0.5819(12) 0.0884(5) 0.045(2) Uani 1 1 d .
H53 H 0.6810 0.5205 0.0860 0.054 Uiso 1 1 calc R
C54 C 0.8414(9) 0.6363(12) 0.0252(6) 0.052(2) Uani 1 1 d .
H54 H 0.8344 0.6129 -0.0199 0.063 Uiso 1 1 calc R
C55 C 0.9427(8) 0.7244(12) 0.0279(5) 0.046(2) Uani 1 1 d .
H55 H 1.0058 0.7595 -0.0149 0.055 Uiso 1 1 calc R
C56 C 0.9523(7) 0.7620(11) 0.0940(5) 0.038(2) Uani 1 1 d .
H56 H 1.0215 0.8227 0.0960 0.045 Uiso 1 1 calc R
C57 C 0.8584(7) 0.7087(11) 0.1572(5) 0.0350(19) Uani 1 1 d .
H57 H 0.8642 0.7359 0.2015 0.042 Uiso 1 1 calc R
S41 S 0.89835(18) 0.5520(3) 0.55772(12) 0.0353(5) Uani 1 1 d .
S43 S 0.62711(17) 0.5113(3) 0.61111(13) 0.0355(5) Uani 1 1 d .
C42 C 0.7732(7) 0.5506(10) 0.6293(5) 0.0309(18) Uani 1 1 d .
N44 N 0.7903(5) 0.5777(8) 0.6936(4) 0.0308(15) Uani 1 1 d .
C61 C 0.6871(7) 0.5869(11) 0.7531(4) 0.0321(18) Uani 1 1 d .
H61A H 0.6085 0.6016 0.7308 0.039 Uiso 1 1 calc R
H61B H 0.6958 0.6963 0.7641 0.039 Uiso 1 1 calc R
C62 C 0.6795(7) 0.4206(11) 0.8302(5) 0.0322(18) Uani 1 1 d .
C63 C 0.6366(8) 0.4464(13) 0.8993(5) 0.047(2) Uani 1 1 d .
H63 H 0.6153 0.5654 0.8977 0.056 Uiso 1 1 calc R
C64 C 0.6248(10) 0.2975(16) 0.9710(6) 0.062(3) Uani 1 1 d .
H64 H 0.5919 0.3143 1.0174 0.075 Uiso 1 1 calc R
C65 C 0.6625(8) 0.1224(13) 0.9729(5) 0.051(2) Uani 1 1 d .
H65 H 0.6587 0.0216 1.0213 0.062 Uiso 1 1 calc R
C66 C 0.7048(8) 0.0971(13) 0.9050(6) 0.051(2) Uani 1 1 d .
H66 H 0.7267 -0.0219 0.9069 0.061 Uiso 1 1 calc R
C67 C 0.7157(8) 0.2453(12) 0.8330(5) 0.044(2) Uani 1 1 d .
H67 H 0.7473 0.2273 0.7866 0.053 Uiso 1 1 calc R
C81 C 0.9200(6) 0.5883(10) 0.7130(5) 0.0298(18) Uani 1 1 d .
H81A H 0.9397 0.4741 0.7563 0.036 Uiso 1 1 calc R
H81B H 0.9804 0.5979 0.6670 0.036 Uiso 1 1 calc R
C82 C 0.9347(7) 0.7472(11) 0.7357(5) 0.0353(19) Uani 1 1 d .
C83 C 0.9519(7) 0.7461(12) 0.8080(5) 0.039(2) Uani 1 1 d .
H83 H 0.9502 0.6433 0.8557 0.047 Uiso 1 1 calc R
C84 C 0.9728(7) 0.9302(11) 0.7966(5) 0.040(2) Uani 1 1 d .
H84 H 0.9879 0.9695 0.8360 0.048 Uiso 1 1 calc R
C85 C 0.9677(9) 1.0388(13) 0.7209(6) 0.050(2) Uani 1 1 d .
H85 H 0.9774 1.1664 0.6983 0.059 Uiso 1 1 calc R
N86 N 0.9451(6) 0.9277(10) 0.6814(4) 0.0404(17) Uani 1 1 d .
C861 C 0.9291(9) 0.9926(13) 0.6004(5) 0.053(2) Uani 1 1 d .
H86A H 0.9709 0.9079 0.5778 0.080 Uiso 1 1 calc R
H86B H 0.9645 1.1128 0.5729 0.080 Uiso 1 1 calc R
H86C H 0.8410 1.0014 0.5949 0.080 Uiso 1 1 calc R

loop_
_atom_site_aniso_label
_atom_site_aniso_U_11
_atom_site_aniso_U_22
_atom_site_aniso_U_33
_atom_site_aniso_U_23
_atom_site_aniso_U_13
_atom_site_aniso_U_12
Zn1 0.0391(6) 0.0336(6) 0.0316(6) -0.0127(5) -0.0036(4) -0.0027(4)
S11 0.0510(13) 0.0292(11) 0.0364(13) -0.0137(10) -0.0101(10) 0.0036(9)
S13 0.0404(11) 0.0293(11) 0.0285(12) -0.0082(10) -0.0055(9) -0.0008(9)
C12 0.021(4) 0.023(4) 0.026(4) -0.005(4) -0.003(3) 0.001(3)
N14 0.027(3) 0.026(3) 0.027(4) -0.009(3) -0.002(3) 0.001(3)
C71 0.037(4) 0.024(4) 0.035(5) -0.014(4) -0.002(4) 0.004(3)
C72 0.032(4) 0.023(4) 0.048(6) -0.006(4) -0.010(4) -0.008(3)
C73 0.064(6) 0.034(5) 0.043(6) -0.015(5) -0.015(5) 0.003(4)
C74 0.054(6) 0.039(5) 0.040(6) -0.016(5) -0.013(4) -0.001(4)
C75 0.049(6) 0.029(5) 0.081(8) -0.017(5) -0.018(5) -0.008(4)
N76 0.041(4) 0.026(4) 0.050(5) -0.010(4) -0.001(4) -0.003(3)
C761 0.056(6) 0.043(5) 0.056(7) -0.009(5) 0.015(5) 0.004(5)
C51 0.032(4) 0.033(4) 0.021(4) -0.006(4) -0.003(3) 0.001(3)
C52 0.034(4) 0.033(4) 0.033(5) -0.012(4) -0.004(4) -0.003(4)
C53 0.045(5) 0.049(5) 0.036(5) -0.013(5) 0.002(4) -0.009(4)
C54 0.072(7) 0.044(5) 0.042(6) -0.013(5) -0.016(5) -0.004(5)
C55 0.055(6) 0.034(5) 0.040(6) -0.010(4) 0.004(4) 0.001(4)
C56 0.030(4) 0.034(5) 0.041(6) -0.005(4) -0.004(4) -0.007(3)
C57 0.033(4) 0.046(5) 0.031(5) -0.019(4) -0.003(4) -0.003(4)
S41 0.0300(11) 0.0447(12) 0.0329(12) -0.0176(11) 0.0022(9) -0.0064(9)
S43 0.0286(11) 0.0409(12) 0.0370(13) -0.0159(11) -0.0006(9) -0.0026(9)
C42 0.026(4) 0.029(4) 0.032(5) -0.006(4) 0.000(3) -0.002(3)
N44 0.027(3) 0.029(4) 0.029(4) -0.005(3) 0.000(3) 0.000(3)
C61 0.030(4) 0.035(4) 0.027(5) -0.011(4) 0.002(3) 0.005(3)
C62 0.029(4) 0.038(5) 0.028(5) -0.009(4) -0.005(3) -0.002(3)
C63 0.058(6) 0.050(6) 0.032(6) -0.017(5) -0.003(4) 0.005(5)
C64 0.077(7) 0.080(8) 0.033(6) -0.030(6) 0.000(5) 0.007(6)
C65 0.060(6) 0.054(6) 0.027(5) 0.003(5) -0.006(4) -0.015(5)
C66 0.056(6) 0.048(6) 0.045(6) -0.013(5) -0.003(5) -0.007(5)
C67 0.049(5) 0.047(5) 0.037(5) -0.017(5) -0.004(4) -0.001(4)
C81 0.032(4) 0.029(4) 0.030(5) -0.013(4) -0.011(3) 0.010(3)
C82 0.034(4) 0.028(4) 0.043(5) -0.013(4) -0.002(4) -0.004(3)
C83 0.044(5) 0.036(5) 0.038(5) -0.017(4) -0.006(4) 0.005(4)
C84 0.045(5) 0.038(5) 0.045(6) -0.026(5) -0.007(4) 0.001(4)
C85 0.063(6) 0.039(5) 0.047(6) -0.017(5) -0.001(5) -0.006(4)
N86 0.047(4) 0.042(4) 0.029(4) -0.010(4) -0.004(3) 0.001(3)
C861 0.067(6) 0.048(6) 0.040(6) -0.009(5) -0.016(5) -0.003(5)

loop_
_atom_type_symbol
_atom_type_description
_atom_type_scat_dispersion_real
_atom_type_scat_dispersion_imag
_atom_type_scat_source
C C 0.0033 0.0016 'International Tables Vol C Tables 4.2.6.8 and 6.1.1.4'
H H 0.0000 0.0000 'International Tables Vol C Tables 4.2.6.8 and 6.1.1.4'
N N 0.0061 0.0033 'International Tables Vol C Tables 4.2.6.8 and 6.1.1.4'
S S 0.1246 0.1234 'International Tables Vol C Tables 4.2.6.8 and 6.1.1.4'
Zn Zn 0.2839 1.4301 'International Tables Vol C Tables 4.2.6.8 and 6.1.1.4'

loop_
_geom_angle_atom_site_label_1
_geom_angle_atom_site_label_2
_geom_angle_atom_site_label_3
_geom_angle
S11 Zn1 S41 129.74(9)
S11 Zn1 S13 77.70(8)
S41 Zn1 S13 123.05(8)
S11 Zn1 S43 127.25(8)
S41 Zn1 S43 77.47(7)
S13 Zn1 S43 129.63(8)
C12 S11 Zn1 83.0(3)
C12 S13 Zn1 82.7(3)
N14 C12 S13 122.5(5)
N14 C12 S11 121.0(5)
S13 C12 S11 116.5(4)
C12 N14 C71 121.1(6)
C12 N14 C51 122.1(6)
C71 N14 C51 116.6(6)
N14 C71 C72 115.3(6)
N14 C71 H71A 108.4
C72 C71 H71A 108.4
N14 C71 H71B 108.4
C72 C71 H71B 108.4
H71A C71 H71B 107.5
N76 C72 C73 106.6(7)
N76 C72 C71 124.2(8)
C73 C72 C71 129.0(8)
C72 C73 C74 110.0(8)
C72 C73 H73 125.0
C74 C73 H73 125.0
C75 C74 C73 107.1(8)
C75 C74 H74 126.4
C73 C74 H74 126.4
C74 C75 N76 107.5(8)
C74 C75 H75 126.3
N76 C75 H75 126.3
C72 N76 C75 108.8(8)
C72 N76 C761 126.6(8)
C75 N76 C761 124.3(8)
N76 C761 H76A 109.5
N76 C761 H76B 109.5
H76A C761 H76B 109.5
N76 C761 H76C 109.5
H76A C761 H76C 109.5
H76B C761 H76C 109.5
N14 C51 C52 114.3(6)
N14 C51 H51A 108.7
C52 C51 H51A 108.7
N14 C51 H51B 108.7
C52 C51 H51B 108.7
H51A C51 H51B 107.6
C57 C52 C53 117.7(7)
C57 C52 C51 120.8(7)
C53 C52 C51 121.5(7)
C54 C53 C52 121.5(9)
C54 C53 H53 119.2
C52 C53 H53 119.2
C55 C54 C53 120.2(9)
C55 C54 H54 119.9
C53 C54 H54 119.9
C54 C55 C56 120.1(8)
C54 C55 H55 120.0
C56 C55 H55 120.0
C55 C56 C57 119.4(8)
C55 C56 H56 120.3
C57 C56 H56 120.3
C56 C57 C52 121.1(8)
C56 C57 H57 119.4
C52 C57 H57 119.4
C42 S41 Zn1 83.6(3)
C42 S43 Zn1 82.9(3)
N44 C42 S43 122.6(6)
N44 C42 S41 121.3(6)
S43 C42 S41 116.1(5)
C42 N44 C61 123.0(6)
C42 N44 C81 121.5(6)
C61 N44 C81 115.4(6)
N44 C61 C62 114.7(6)
N44 C61 H61A 108.6
C62 C61 H61A 108.6
N44 C61 H61B 108.6
C62 C61 H61B 108.6
H61A C61 H61B 107.6
C63 C62 C67 119.8(8)
C63 C62 C61 118.5(7)
C67 C62 C61 121.7(7)
C62 C63 C64 120.4(9)
C62 C63 H63 119.8
C64 C63 H63 119.8
C63 C64 C65 119.1(9)
C63 C64 H64 120.5
C65 C64 H64 120.5
C66 C65 C64 120.4(9)
C66 C65 H65 119.8
C64 C65 H65 119.8
C65 C66 C67 120.8(9)
C65 C66 H66 119.6
C67 C66 H66 119.6
C66 C67 C62 119.4(8)
C66 C67 H67 120.3
C62 C67 H67 120.3
C82 C81 N44 113.9(6)
C82 C81 H81A 108.8
N44 C81 H81A 108.8
C82 C81 H81B 108.8
N44 C81 H81B 108.8
H81A C81 H81B 108.8
C83 C82 N86 107.5(8)
C83 C82 C81 129.1(8)
N86 C82 C81 123.1(8)
C82 C83 C84 107.0(8)
C82 C83 H83 126.5
C84 C83 H83 126.5
C85 C84 C83 109.4(8)
C85 C84 H84 125.3
C83 C84 H84 125.3
C84 C85 N86 107.7(8)
C84 C85 H85 126.2
N86 C85 H85 126.2
C82 N86 C85 108.5(7)
C82 N86 C861 126.5(8)
C85 N86 C861 124.9(8)
N86 C861 H86A 109.5
N86 C861 H86B 109.5
H86A C861 H86B 109.5
N86 C861 H86C 109.5
H86A C861 H86C 109.5
H86B C861 H86C 109.5

loop_
_geom_bond_atom_site_label_1
_geom_bond_atom_site_label_2
_geom_bond_distance
Zn1 S11 2.334(2)
Zn1 S41 2.337(2)
Zn1 S13 2.350(2)
Zn1 S43 2.366(2)
S11 C12 1.733(7)
S13 C12 1.722(7)
C12 N14 1.326(9)
N14 C71 1.468(9)
N14 C51 1.479(9)
C71 C72 1.514(10)
C71 H71A 0.9700
C71 H71B 0.9700
C72 N76 1.357(10)
C72 C73 1.365(12)
C73 C74 1.388(12)
C73 H73 0.9300
C74 C75 1.349(13)
C74 H74 0.9300
C75 N76 1.413(11)
C75 H75 0.9300
N76 C761 1.418(11)
C761 H76A 0.9600
C761 H76B 0.9600
C761 H76C 0.9600
C51 C52 1.499(10)
C51 H51A 0.9700
C51 H51B 0.9700
C52 C57 1.379(10)
C52 C53 1.379(11)
C53 C54 1.366(12)
C53 H53 0.9300
C54 C55 1.356(12)
C54 H54 0.9300
C55 C56 1.377(12)
C55 H55 0.9300
C56 C57 1.379(11)
C56 H56 0.9300
C57 H57 0.9300
S41 C42 1.738(8)
S43 C42 1.729(8)
C42 N44 1.320(10)
N44 C61 1.460(9)
N44 C81 1.505(9)
C61 C62 1.503(10)
C61 H61A 0.9700
C61 H61B 0.9700
C62 C63 1.373(11)
C62 C67 1.377(11)
C63 C64 1.375(13)
C63 H63 0.9300
C64 C65 1.384(13)
C64 H64 0.9300
C65 C66 1.349(12)
C65 H65 0.9300
C66 C67 1.377(12)
C66 H66 0.9300
C67 H67 0.9300
C81 C82 1.486(10)
C81 H81A 0.9700
C81 H81B 0.9700
C82 C83 1.365(11)
C82 N86 1.379(10)
C83 C84 1.408(11)
C83 H83 0.9300
C84 C85 1.325(12)
C84 H84 0.9300
C85 N86 1.387(11)
C85 H85 0.9300
N86 C861 1.406(10)
C861 H86A 0.9600
C861 H86B 0.9600
C861 H86C 0.9600
